data_9017649
loop_
_publ_author_name
'Tribaudino, M.'
'Mantovani, L.'

_publ_section_title
;
 Thermal expansion in C2/c pyroxenes: a review and new high-temperature structural
 data for a pyroxene of composition (Na0.53Ca0.47)(Al0.53Fe0.47)Si2O6 (Jd53Hd47)
 Note: T = 700 C
;
_journal_name_full 'Mineralogical Magazine'
_journal_page_first 311
_journal_page_last 324
_journal_volume 78
_journal_year 2014
_chemical_compound_source Synthetic
_chemical_formula_sum 'Al0.53 Ca0.47 Fe0.47 Na0.53 O6 Si2'
_chemical_name_mineral Jadeite
_space_group_IT_number 15
_space_group_name_Hall '-C 2yc'
_space_group_name_H-M_alt 'C 1 2/c 1'
_symmetry_space_group_name_H-M 'C 1 2/c 1'
_cell_angle_alpha 90
_cell_angle_beta 106.76
_cell_angle_gamma 90
_cell_length_a 9.653
_cell_length_b 8.858
_cell_length_c 5.288
_cell_formula_units_Z 4
_cell_volume 432.950
_database_code_amcsd 0020440
_diffrn_ambient_temperature 973.15
_exptl_crystal_density_diffrn 3.432
_cod_data_source_file inputs/fixed/downloads/18/18556.cif
_cod_data_source_block 18556
_cod_original_formula_sum '(Na.53 Ca.47) (Al.53 Fe.47) Si2 O6'
_cod_database_code 9017649

loop_
_space_group_symop_operation_xyz
x,y,z
1/2+x,1/2+y,z
x,-y,1/2+z
1/2+x,1/2-y,1/2+z
-x,y,1/2-z
1/2-x,1/2+y,1/2-z
-x,-y,-z
1/2-x,1/2-y,-z

loop_
_atom_site_aniso_label
_atom_site_aniso_U_11
_atom_site_aniso_U_22
_atom_site_aniso_U_33
_atom_site_aniso_U_12
_atom_site_aniso_U_13
_atom_site_aniso_U_23
Na 0.04630 0.02650 0.02670 0.00000 -0.00150 0.00000
Ca 0.04630 0.02650 0.02670 0.00000 -0.00150 0.00000
Al 0.01890 0.02180 0.01860 0.00000 0.00490 0.00000
Fe 0.01890 0.02180 0.01860 0.00000 0.00490 0.00000
Si 0.01690 0.01570 0.01320 0.00150 0.00510 0.00040
O1 0.01400 0.03300 0.02500 -0.00200 0.00200 -0.00500
O2 0.03200 0.02300 0.02700 -0.00500 0.00500 -0.00430
O3 0.02000 0.02500 0.01590 0.00380 0.00360 -0.00620

loop_
_atom_site_label
_atom_site_fract_x
_atom_site_fract_y
_atom_site_fract_z
_atom_site_occupancy
_atom_site_U_iso_or_equiv
Na 0.00000 0.30030 0.25000 0.53000 0.03570
Ca 0.00000 0.30030 0.25000 0.47000 0.03570
Al 0.00000 0.90350 0.25000 0.53000 0.01990
Fe 0.00000 0.90350 0.25000 0.47000 0.01990
Si 0.28846 0.09180 0.22840 1.00000 0.01510
O1 0.11340 0.08010 0.13490 1.00000 0.02500
O2 0.36000 0.25390 0.30410 1.00000 0.02800
O3 0.35100 0.01130 0.00090 1.00000 0.02060

loop_
_cod_related_entry_id
_cod_related_entry_database
_cod_related_entry_code
1 AMCSD 0020440
